data_4132700
loop_
_publ_author_name
'Li, Bin'
'Chao, Zengyin'
'Li, Chunyu'
'Gu, Zhenhua'

_publ_section_title
;
 Cu-Catalyzed Enantioselective Ring Opening of Cyclic Diaryliodoniums
 toward the Synthesis of Chiral Diarylmethanes.
;
_journal_issue 30
_journal_name_full 'Journal of the American Chemical Society'
_journal_page_first 9400
_journal_page_last 9403
_journal_paper_doi 10.1021/jacs.8b05743
_journal_volume 140
_journal_year 2018
_chemical_absolute_configuration ad
_chemical_formula_moiety 'C19 H20 I N O3 S'
_chemical_formula_sum 'C19 H20 I N O3 S'
_chemical_formula_weight 469.32
_space_group_crystal_system monoclinic
_space_group_IT_number 4
_space_group_name_Hall 'P 2yb'
_space_group_name_H-M_alt 'P 1 21 1'
_atom_sites_solution_hydrogens geom
_atom_sites_solution_primary dual
_audit_creation_date 2018-04-02
_audit_creation_method
;
Olex2 1.2
(compiled 2017.08.10 svn.r3458 for OlexSys, GUI svn.r5381)
;
_cell_angle_alpha 90
_cell_angle_beta 107.998(3)
_cell_angle_gamma 90
_cell_formula_units_Z 2
_cell_length_a 7.5582(2)
_cell_length_b 14.1096(5)
_cell_length_c 9.6456(3)
_cell_measurement_reflns_used 4825
_cell_measurement_temperature 293(2)
_cell_measurement_theta_max 73.058
_cell_measurement_theta_min 2.945
_cell_volume 978.30(6)
_computing_molecular_graphics 'Olex2 (Dolomanov et al., 2009)'
_computing_publication_material 'Olex2 (Dolomanov et al., 2009)'
_computing_structure_refinement 'ShelXL (Sheldrick, 2015)'
_computing_structure_solution 'ShelXT (Sheldrick, 2015)'
_diffrn_ambient_temperature 293(2)
_diffrn_measured_fraction_theta_full 0.999
_diffrn_measured_fraction_theta_max 0.999
_diffrn_measurement_device_type 'multiwire proportional'
_diffrn_measurement_method 'phi and omega scans'
_diffrn_radiation_monochromator graphite
_diffrn_radiation_type CuK\a
_diffrn_radiation_wavelength 1.54178
_diffrn_reflns_av_R_equivalents 0.0390
_diffrn_reflns_av_unetI/netI 0.0507
_diffrn_reflns_Laue_measured_fraction_full 0.999
_diffrn_reflns_Laue_measured_fraction_max 0.999
_diffrn_reflns_limit_h_max 8
_diffrn_reflns_limit_h_min -8
_diffrn_reflns_limit_k_max 16
_diffrn_reflns_limit_k_min -13
_diffrn_reflns_limit_l_max 11
_diffrn_reflns_limit_l_min -11
_diffrn_reflns_number 3661
_diffrn_reflns_point_group_measured_fraction_full 0.724
_diffrn_reflns_point_group_measured_fraction_max 0.724
_diffrn_reflns_theta_full 66.569
_diffrn_reflns_theta_max 66.569
_diffrn_reflns_theta_min 4.820
_exptl_absorpt_coefficient_mu 13.999
_exptl_absorpt_correction_type none
_exptl_crystal_colour colourless
_exptl_crystal_colour_primary colourless
_exptl_crystal_density_diffrn 1.593
_exptl_crystal_description block
_exptl_crystal_F_000 468
_exptl_crystal_size_max 0.13
_exptl_crystal_size_mid 0.12
_exptl_crystal_size_min 0.11
_refine_diff_density_max 1.358
_refine_diff_density_min -0.829
_refine_diff_density_rms 0.123
_refine_ls_abs_structure_details
;
 Flack x determined using 667 quotients [(I+)-(I-)]/[(I+)+(I-)]
 (Parsons, Flack and Wagner, Acta Cryst. B69 (2013) 249-259).
;
_refine_ls_abs_structure_Flack 0.001(9)
_refine_ls_extinction_method none
_refine_ls_goodness_of_fit_ref 1.038
_refine_ls_hydrogen_treatment constr
_refine_ls_matrix_type full
_refine_ls_number_parameters 229
_refine_ls_number_reflns 2501
_refine_ls_number_restraints 1
_refine_ls_restrained_S_all 1.038
_refine_ls_R_factor_all 0.0393
_refine_ls_R_factor_gt 0.0390
_refine_ls_shift/su_max 0.000
_refine_ls_shift/su_mean 0.000
_refine_ls_structure_factor_coef Fsqd
_refine_ls_weighting_details 'w=1/[\s^2^(Fo^2^)+(0.0745P)^2^] where P=(Fo^2^+2Fc^2^)/3'
_refine_ls_weighting_scheme calc
_refine_ls_wR_factor_gt 0.1022
_refine_ls_wR_factor_ref 0.1028
_reflns_Friedel_coverage 0.388
_reflns_Friedel_fraction_full 0.424
_reflns_Friedel_fraction_max 0.424
_reflns_number_gt 2469
_reflns_number_total 2501
_reflns_threshold_expression 'I > 2\s(I)'
_cod_data_source_file ja8b05743_si_002.cif
_cod_data_source_block exp_1348
_cod_database_code 4132700
_shelx_shelxl_version_number 2017/1
_shelx_space_group_comment
;
The symmetry employed for this shelxl refinement is uniquely defined
by the following loop, which should always be used as a source of
symmetry information in preference to the above space-group names.
They are only intended as comments.
;
_olex2_refinement_description
;
1. Fixed Uiso
 At 1.2 times of:
  All C(H) groups, All C(H,H) groups
 At 1.5 times of:
  All C(H,H,H) groups
2.a Ternary CH refined with riding coordinates:
 C7(H7)
2.b Secondary CH2 refined with riding coordinates:
 C14(H14A,H14B)
2.c Aromatic/amide H refined with riding coordinates:
 C3(H3), C6(H6), C5(H5), C4(H4), C10(H10), C11(H11), C12(H12), C13(H13)
2.d Idealised Me refined as rotating group:
 C19(H19A,H19B,H19C), C16(H16A,H16B,H16C), C17(H17A,H17B,H17C)
;
_olex2_submission_special_instructions 'No special instructions were received'

loop_
_space_group_symop_operation_xyz
'x, y, z'
'-x, y+1/2, -z'

loop_
_atom_site_label
_atom_site_type_symbol
_atom_site_fract_x
_atom_site_fract_y
_atom_site_fract_z
_atom_site_U_iso_or_equiv
_atom_site_adp_type
_atom_site_occupancy
_atom_site_site_symmetry_order
_atom_site_calc_flag
_atom_site_refinement_flags_posn
I1 I -0.25258(5) 0.44419(4) 0.21916(4) 0.03096(19) Uani 1 1 d .
S1 S 0.1158(2) 0.61285(12) 0.11776(18) 0.0198(4) Uani 1 1 d .
O1 O 0.4603(8) 0.6449(4) 0.1155(7) 0.0333(13) Uani 1 1 d .
O2 O 0.2711(8) 0.5478(5) 0.6157(7) 0.0336(14) Uani 1 1 d .
C3 C 0.1995(10) 0.4739(5) -0.0485(8) 0.0206(16) Uani 1 1 d .
H3 H 0.183995 0.521222 -0.118324 0.025 Uiso 1 1 calc R
C7 C 0.2057(8) 0.4494(6) 0.3506(6) 0.0162(11) Uani 1 1 d .
H7 H 0.125534 0.504947 0.343363 0.019 Uiso 1 1 calc R
N1 N 0.5781(8) 0.5273(5) 0.6883(7) 0.0233(13) Uani 1 1 d .
O3 O 0.7258(7) 0.4762(4) 0.6661(6) 0.0247(11) Uani 1 1 d .
C19 C 0.2910(13) 0.7844(5) 0.1439(11) 0.0321(18) Uani 1 1 d .
H19A H 0.194244 0.807759 0.060955 0.048 Uiso 1 1 calc GR
H19B H 0.404717 0.817544 0.152003 0.048 Uiso 1 1 calc GR
H19C H 0.256585 0.794598 0.230600 0.048 Uiso 1 1 calc GR
C18 C 0.3186(11) 0.6789(5) 0.1252(8) 0.0214(14) Uani 1 1 d .
C2 C 0.1822(9) 0.4961(5) 0.0878(8) 0.0185(14) Uani 1 1 d .
C1 C 0.2070(9) 0.4263(5) 0.1960(7) 0.0187(16) Uani 1 1 d .
C6 C 0.2471(9) 0.3343(5) 0.1609(7) 0.0146(13) Uani 1 1 d .
H6 H 0.264330 0.286699 0.230614 0.018 Uiso 1 1 calc R
C5 C 0.2620(10) 0.3120(6) 0.0238(9) 0.0216(15) Uani 1 1 d .
H5 H 0.287062 0.250077 0.002459 0.026 Uiso 1 1 calc R
C4 C 0.2392(11) 0.3829(6) -0.0809(8) 0.0245(16) Uani 1 1 d .
H4 H 0.250749 0.368900 -0.171964 0.029 Uiso 1 1 calc R
C14 C 0.4046(10) 0.4795(6) 0.4417(8) 0.0226(15) Uani 1 1 d .
H14A H 0.486508 0.425021 0.456390 0.027 Uiso 1 1 calc R
H14B H 0.450132 0.526836 0.388185 0.027 Uiso 1 1 calc R
C15 C 0.4099(10) 0.5195(5) 0.5878(8) 0.0203(14) Uani 1 1 d .
C16 C 0.6064(12) 0.5562(6) 0.8370(8) 0.0254(17) Uani 1 1 d .
H16A H 0.602569 0.501514 0.895246 0.038 Uiso 1 1 calc GR
H16B H 0.510131 0.599656 0.840314 0.038 Uiso 1 1 calc GR
H16C H 0.725328 0.586564 0.874298 0.038 Uiso 1 1 calc GR
C17 C 0.8471(13) 0.5397(9) 0.6221(10) 0.042(2) Uani 1 1 d .
H17A H 0.777758 0.572458 0.535012 0.063 Uiso 1 1 calc GR
H17B H 0.945842 0.504290 0.603650 0.063 Uiso 1 1 calc GR
H17C H 0.898580 0.584920 0.698337 0.063 Uiso 1 1 calc GR
C8 C 0.1229(10) 0.3705(5) 0.4176(7) 0.0179(13) Uani 1 1 d .
C9 C -0.0669(12) 0.3545(5) 0.3743(7) 0.0228(15) Uani 1 1 d .
C10 C -0.1455(15) 0.2826(7) 0.4344(10) 0.039(2) Uani 1 1 d .
H10 H -0.273358 0.272615 0.402744 0.047 Uiso 1 1 calc R
C11 C -0.032(2) 0.2267(6) 0.5410(10) 0.048(3) Uani 1 1 d .
H11 H -0.083071 0.178207 0.581562 0.058 Uiso 1 1 calc R
C12 C 0.1568(19) 0.2412(6) 0.5886(9) 0.046(3) Uani 1 1 d .
H12 H 0.232276 0.203984 0.663259 0.055 Uiso 1 1 calc R
C13 C 0.2348(14) 0.3114(6) 0.5252(9) 0.0315(19) Uani 1 1 d .
H13 H 0.363259 0.319214 0.554937 0.038 Uiso 1 1 calc R

loop_
_atom_site_aniso_label
_atom_site_aniso_U_11
_atom_site_aniso_U_22
_atom_site_aniso_U_33
_atom_site_aniso_U_23
_atom_site_aniso_U_13
_atom_site_aniso_U_12
I1 0.0131(2) 0.0550(3) 0.0219(3) -0.0002(2) 0.00126(16) -0.0056(2)
S1 0.0194(8) 0.0144(7) 0.0254(8) -0.0001(6) 0.0067(6) -0.0010(6)
O1 0.024(3) 0.022(3) 0.054(4) -0.003(3) 0.012(3) -0.004(2)
O2 0.019(3) 0.045(4) 0.030(3) -0.021(3) -0.001(2) 0.005(3)
C3 0.023(4) 0.023(4) 0.015(3) 0.001(3) 0.004(3) 0.000(3)
C7 0.017(3) 0.015(3) 0.015(3) 0.000(3) 0.002(2) 0.001(4)
N1 0.017(3) 0.034(4) 0.017(3) -0.008(3) 0.003(2) -0.006(3)
O3 0.016(2) 0.028(3) 0.027(3) 0.003(2) 0.0037(19) 0.000(2)
C19 0.034(4) 0.010(3) 0.050(5) 0.000(3) 0.009(4) -0.002(3)
C18 0.023(4) 0.012(3) 0.027(3) 0.003(3) 0.006(3) -0.003(3)
C2 0.013(3) 0.021(4) 0.020(3) -0.003(3) 0.004(3) -0.004(3)
C1 0.012(3) 0.030(5) 0.011(3) -0.003(3) -0.001(2) -0.004(3)
C6 0.018(3) 0.006(3) 0.021(3) -0.002(2) 0.008(3) -0.002(3)
C5 0.017(4) 0.022(4) 0.024(4) -0.008(3) 0.004(3) -0.006(3)
C4 0.029(4) 0.025(4) 0.019(3) -0.009(3) 0.007(3) -0.002(3)
C14 0.017(3) 0.033(4) 0.019(3) -0.007(3) 0.006(3) 0.000(3)
C15 0.017(3) 0.018(3) 0.023(3) -0.002(3) 0.003(3) -0.001(3)
C16 0.027(4) 0.023(4) 0.021(4) -0.011(3) 0.000(3) -0.007(3)
C17 0.021(4) 0.069(7) 0.032(4) -0.007(5) 0.003(3) -0.021(5)
C8 0.025(3) 0.015(3) 0.011(3) -0.003(3) 0.002(3) 0.004(3)
C9 0.037(4) 0.022(4) 0.009(3) -0.001(3) 0.006(3) -0.004(3)
C10 0.059(6) 0.034(5) 0.034(4) -0.015(4) 0.028(4) -0.028(5)
C11 0.104(10) 0.019(4) 0.030(4) -0.003(4) 0.034(6) -0.019(5)
C12 0.098(9) 0.017(4) 0.021(4) -0.001(3) 0.016(5) 0.005(5)
C13 0.044(5) 0.024(4) 0.021(4) -0.004(3) 0.002(4) 0.005(4)

loop_
_atom_type_symbol
_atom_type_description
_atom_type_scat_dispersion_real
_atom_type_scat_dispersion_imag
_atom_type_scat_source
C C 0.0181 0.0091 'International Tables Vol C Tables 4.2.6.8 and 6.1.1.4'
H H 0.0000 0.0000 'International Tables Vol C Tables 4.2.6.8 and 6.1.1.4'
I I -0.3257 6.8362 'International Tables Vol C Tables 4.2.6.8 and 6.1.1.4'
N N 0.0311 0.0180 'International Tables Vol C Tables 4.2.6.8 and 6.1.1.4'
O O 0.0492 0.0322 'International Tables Vol C Tables 4.2.6.8 and 6.1.1.4'
S S 0.3331 0.5567 'International Tables Vol C Tables 4.2.6.8 and 6.1.1.4'

loop_
_geom_angle_atom_site_label_1
_geom_angle_atom_site_label_2
_geom_angle_atom_site_label_3
_geom_angle
C2 S1 C18 102.1(3)
C2 C3 H3 119.5
C4 C3 H3 119.5
C4 C3 C2 121.0(7)
C1 C7 H7 106.9
C1 C7 C14 108.3(5)
C14 C7 H7 106.9
C8 C7 H7 106.9
C8 C7 C1 112.8(6)
C8 C7 C14 114.6(6)
O3 N1 C16 114.7(6)
C15 N1 O3 117.9(6)
C15 N1 C16 123.9(7)
N1 O3 C17 109.6(6)
H19A C19 H19B 109.5
H19A C19 H19C 109.5
H19B C19 H19C 109.5
C18 C19 H19A 109.5
C18 C19 H19B 109.5
C18 C19 H19C 109.5
O1 C18 S1 124.4(6)
O1 C18 C19 123.9(7)
C19 C18 S1 111.7(6)
C3 C2 S1 118.4(6)
C3 C2 C1 120.8(7)
C1 C2 S1 120.7(5)
C2 C1 C7 122.4(7)
C6 C1 C7 120.0(7)
C6 C1 C2 117.4(6)
C1 C6 H6 119.2
C5 C6 C1 121.6(7)
C5 C6 H6 119.2
C6 C5 H5 120.1
C4 C5 C6 119.7(7)
C4 C5 H5 120.1
C3 C4 C5 119.4(6)
C3 C4 H4 120.3
C5 C4 H4 120.3
C7 C14 H14A 109.2
C7 C14 H14B 109.2
H14A C14 H14B 107.9
C15 C14 C7 112.0(6)
C15 C14 H14A 109.2
C15 C14 H14B 109.2
O2 C15 N1 119.8(7)
O2 C15 C14 123.3(7)
N1 C15 C14 116.8(7)
N1 C16 H16A 109.5
N1 C16 H16B 109.5
N1 C16 H16C 109.5
H16A C16 H16B 109.5
H16A C16 H16C 109.5
H16B C16 H16C 109.5
O3 C17 H17A 109.5
O3 C17 H17B 109.5
O3 C17 H17C 109.5
H17A C17 H17B 109.5
H17A C17 H17C 109.5
H17B C17 H17C 109.5
C9 C8 C7 121.1(6)
C9 C8 C13 117.4(7)
C13 C8 C7 121.4(7)
C8 C9 I1 120.9(5)
C8 C9 C10 122.0(8)
C10 C9 I1 117.0(7)
C9 C10 H10 120.5
C11 C10 C9 119.0(9)
C11 C10 H10 120.5
C10 C11 H11 119.6
C10 C11 C12 120.8(8)
C12 C11 H11 119.6
C11 C12 H12 120.1
C11 C12 C13 119.8(9)
C13 C12 H12 120.1
C8 C13 H13 119.6
C12 C13 C8 120.8(10)
C12 C13 H13 119.6

loop_
_geom_bond_atom_site_label_1
_geom_bond_atom_site_label_2
_geom_bond_distance
I1 C9 2.124(8)
S1 C18 1.777(8)
S1 C2 1.771(8)
O1 C18 1.203(10)
O2 C15 1.228(10)
C3 H3 0.9300
C3 C2 1.397(10)
C3 C4 1.376(11)
C7 H7 0.9800
C7 C1 1.529(8)
C7 C14 1.548(9)
C7 C8 1.515(10)
N1 O3 1.400(8)
N1 C15 1.344(10)
N1 C16 1.442(10)
O3 C17 1.436(11)
C19 H19A 0.9600
C19 H19B 0.9600
C19 H19C 0.9600
C19 C18 1.522(10)
C2 C1 1.405(10)
C1 C6 1.399(10)
C6 H6 0.9300
C6 C5 1.398(10)
C5 H5 0.9300
C5 C4 1.395(11)
C4 H4 0.9300
C14 H14A 0.9700
C14 H14B 0.9700
C14 C15 1.506(10)
C16 H16A 0.9600
C16 H16B 0.9600
C16 H16C 0.9600
C17 H17A 0.9600
C17 H17B 0.9600
C17 H17C 0.9600
C8 C9 1.383(11)
C8 C13 1.395(11)
C9 C10 1.390(11)
C10 H10 0.9300
C10 C11 1.368(16)
C11 H11 0.9300
C11 C12 1.371(18)
C12 H12 0.9300
C12 C13 1.388(14)
C13 H13 0.9300
